data_4333256
loop_
_publ_author_name
'Chen, Chih-Yuan'
'Cheng, Pi-Yun'
'Wu, Hsin-Hsuan'
'Lee, Hon Man'

_publ_section_title
;
 Conformational Effect of 2,6-Bis(imidazol-1-yl)pyridine on the
 Self-Assembly of 1D Coordination Chains:&#x00A0; Spontaneous Resolution,
 Supramolecular Isomerism, and Structural Transformation
;
_journal_issue 14
_journal_name_full 'Inorganic Chemistry'
_journal_page_first 5691
_journal_page_last 5699
_journal_paper_doi 10.1021/ic700428e
_journal_volume 46
_journal_year 2007
_chemical_formula_moiety '2(C11 H9 Cl2 N5 Zn), O'
_chemical_formula_sum 'C22 H18 Cl4 N10 O Zn2'
_chemical_formula_weight 711.00
_space_group_IT_number 152
_symmetry_cell_setting rhombohedral
_symmetry_Int_Tables_number 152
_symmetry_space_group_name_Hall 'P 31 2"'
_symmetry_space_group_name_H-M 'P 31 2 1'
_atom_sites_solution_hydrogens geom
_atom_sites_solution_primary direct
_atom_sites_solution_secondary difmap
_audit_creation_method SHELXL-97
_cell_angle_alpha 90.00
_cell_angle_beta 90.00
_cell_angle_gamma 120.00
_cell_formula_units_Z 3
_cell_length_a 9.61650(10)
_cell_length_b 9.61650(10)
_cell_length_c 25.2979(4)
_cell_measurement_temperature 150(2)
_cell_volume 2026.05(4)
_computing_cell_refinement 'APEX2 v1.0-22'
_computing_data_collection 'APEX2 v1.0-22 (Bruker, 2004)'
_computing_data_reduction 'APEX2 v1.0-22'
_computing_molecular_graphics 'SHELXTL 5.1'
_computing_publication_material 'SHELXTL 5.1'
_computing_structure_refinement 'SHELXTL 5.1'
_computing_structure_solution 'SHELXTL 5.1 (Sheldrick, 1998)'
_diffrn_ambient_temperature 150(2)
_diffrn_measured_fraction_theta_full 0.999
_diffrn_measured_fraction_theta_max 0.999
_diffrn_measurement_device_type 'Bruker SMART APEX II'
_diffrn_measurement_method \w
_diffrn_radiation_monochromator graphite
_diffrn_radiation_probe x-ray
_diffrn_radiation_type MoK\a
_diffrn_radiation_wavelength 0.71073
_diffrn_reflns_av_R_equivalents 0.0160
_diffrn_reflns_av_sigmaI/netI 0.0287
_diffrn_reflns_limit_h_max 11
_diffrn_reflns_limit_h_min -12
_diffrn_reflns_limit_k_max 12
_diffrn_reflns_limit_k_min -12
_diffrn_reflns_limit_l_max 16
_diffrn_reflns_limit_l_min -34
_diffrn_reflns_number 9235
_diffrn_reflns_theta_full 28.69
_diffrn_reflns_theta_max 28.69
_diffrn_reflns_theta_min 2.42
_diffrn_source 'fine-focus sealed tube'
_diffrn_standards_decay_% 0
_diffrn_standards_interval_count 0
_diffrn_standards_interval_time 0
_diffrn_standards_number 0
_exptl_absorpt_coefficient_mu 2.210
_exptl_absorpt_correction_T_max 0.4606
_exptl_absorpt_correction_T_min 0.3851
_exptl_absorpt_correction_type multi-scan
_exptl_absorpt_process_details 'SADABS 2.10 (Sheldrick, 2003)'
_exptl_crystal_colour colorless
_exptl_crystal_density_diffrn 1.748
_exptl_crystal_density_method 'not measured'
_exptl_crystal_description prism
_exptl_crystal_F_000 1068
_exptl_crystal_size_max 0.48
_exptl_crystal_size_mid 0.43
_exptl_crystal_size_min 0.35
_refine_diff_density_max 0.793
_refine_diff_density_min -0.875
_refine_diff_density_rms 0.072
_refine_ls_abs_structure_details 'Flack H D (1983), Acta Cryst. A39, 876-881'
_refine_ls_abs_structure_Flack 0.002(10)
_refine_ls_extinction_method none
_refine_ls_goodness_of_fit_ref 1.025
_refine_ls_hydrogen_treatment noref
_refine_ls_matrix_type full
_refine_ls_number_parameters 177
_refine_ls_number_reflns 3463
_refine_ls_number_restraints 0
_refine_ls_restrained_S_all 1.025
_refine_ls_R_factor_all 0.0245
_refine_ls_R_factor_gt 0.0229
_refine_ls_shift/su_max 0.001
_refine_ls_shift/su_mean 0.000
_refine_ls_structure_factor_coef Fsqd
_refine_ls_weighting_details 'calc w=1/[\s^2^(Fo^2^)+(0.0363P)^2^+0.6444P] where P=(Fo^2^+2Fc^2^)/3'
_refine_ls_weighting_scheme calc
_refine_ls_wR_factor_gt 0.0627
_refine_ls_wR_factor_ref 0.0631
_reflns_number_gt 3298
_reflns_number_total 3463
_reflns_threshold_expression I>2\s
_cod_data_source_file ic700428esup1.cif
_cod_data_source_block 1b
_cod_original_cell_volume 2026.04(4)
_cod_database_code 4333256

loop_
_symmetry_equiv_pos_as_xyz
'x, y, z'
'-y, x-y, z+1/3'
'-x+y, -x, z+2/3'
'y, x, -z'
'x-y, -y, -z+2/3'
'-x, -x+y, -z+1/3'

loop_
_atom_site_label
_atom_site_type_symbol
_atom_site_fract_x
_atom_site_fract_y
_atom_site_fract_z
_atom_site_U_iso_or_equiv
_atom_site_adp_type
_atom_site_occupancy
_atom_site_symmetry_multiplicity
_atom_site_calc_flag
_atom_site_refinement_flags
C1 C 0.5356(3) -0.3128(3) 0.27232(8) 0.0190(4) Uani 1 1 d .
C2 C 0.4185(3) -0.1852(3) 0.30183(8) 0.0215(5) Uani 1 1 d .
C3 C 0.5035(3) -0.1035(3) 0.25856(9) 0.0217(5) Uani 1 1 d .
C4 C 0.9917(3) 0.3021(3) 0.08285(8) 0.0171(4) Uani 1 1 d .
C5 C 0.8066(3) 0.3025(3) 0.13478(8) 0.0178(4) Uani 1 1 d .
C6 C 0.8908(3) 0.4453(3) 0.11049(9) 0.0215(5) Uani 1 1 d .
C7 C 0.8207(3) 0.0510(3) 0.13367(8) 0.0167(4) Uani 1 1 d .
C8 C 0.8645(3) -0.0455(3) 0.10631(9) 0.0266(5) Uani 1 1 d .
C9 C 0.8119(4) -0.1976(3) 0.12621(11) 0.0334(6) Uani 1 1 d .
C10 C 0.6793(3) -0.1427(3) 0.19444(8) 0.0176(5) Uani 1 1 d .
C14 C 0.7174(3) -0.2492(3) 0.17163(9) 0.0268(5) Uani 1 1 d .
Cl2 Cl 1.40403(7) 0.75817(7) 0.09110(2) 0.02194(12) Uani 1 1 d .
Cl3 Cl 1.07421(8) 0.79834(8) 0.02600(2) 0.02718(13) Uani 1 1 d .
N1 N 0.5779(2) -0.1858(2) 0.23992(7) 0.0167(4) Uani 1 1 d .
N2 N 0.4397(2) -0.3161(2) 0.31024(7) 0.0184(4) Uani 1 1 d .
N3 N 1.0064(2) 0.4451(2) 0.07776(7) 0.0165(4) Uani 1 1 d .
N4 N 0.8700(2) 0.2098(2) 0.11724(7) 0.0154(4) Uani 1 1 d .
N5 N 0.7296(2) 0.0056(2) 0.17711(7) 0.0156(4) Uani 1 1 d .
O1 O 0.1542(7) 0.1542(7) 0.0000 0.132(2) Uani 1 2 d S
Zn1 Zn 1.18076(3) 0.64145(3) 0.040611(9) 0.01554(7) Uani 1 1 d .
H1 H 0.5549 -0.3947 0.2675 0.050 Uiso 1 1 d .
H2 H 0.3575 -0.1600 0.3238 0.050 Uiso 1 1 d .
H3 H 0.5289 -0.0023 0.2411 0.050 Uiso 1 1 d .
H4 H 1.0517 0.2667 0.0681 0.050 Uiso 1 1 d .
H5 H 0.7190 0.2594 0.1588 0.050 Uiso 1 1 d .
H6 H 0.8781 0.5392 0.1116 0.050 Uiso 1 1 d .
H8 H 0.9120 -0.0114 0.0741 0.050 Uiso 1 1 d .
H9 H 0.8430 -0.2758 0.1121 0.050 Uiso 1 1 d .
H14 H 0.6771 -0.3455 0.1837 0.050 Uiso 1 1 d .

loop_
_atom_site_aniso_label
_atom_site_aniso_U_11
_atom_site_aniso_U_22
_atom_site_aniso_U_33
_atom_site_aniso_U_23
_atom_site_aniso_U_13
_atom_site_aniso_U_12
C1 0.0222(12) 0.0201(11) 0.0168(9) 0.0036(8) 0.0005(8) 0.0122(10)
C2 0.0273(13) 0.0193(12) 0.0193(9) 0.0030(8) 0.0053(9) 0.0127(10)
C3 0.0269(13) 0.0186(11) 0.0211(9) 0.0036(8) 0.0049(10) 0.0126(10)
C4 0.0221(11) 0.0156(10) 0.0142(8) 0.0006(8) 0.0038(8) 0.0099(9)
C5 0.0193(11) 0.0192(11) 0.0181(9) 0.0002(8) 0.0033(8) 0.0120(9)
C6 0.0248(12) 0.0174(11) 0.0259(10) 0.0025(9) 0.0066(9) 0.0132(10)
C7 0.0187(11) 0.0151(11) 0.0162(8) 0.0035(8) 0.0018(8) 0.0083(9)
C8 0.0359(14) 0.0231(12) 0.0249(10) 0.0069(9) 0.0136(10) 0.0177(11)
C9 0.0500(17) 0.0269(14) 0.0352(13) 0.0111(11) 0.0208(12) 0.0281(13)
C10 0.0195(11) 0.0184(11) 0.0146(9) 0.0044(8) 0.0019(8) 0.0094(9)
C14 0.0391(15) 0.0196(11) 0.0273(11) 0.0075(9) 0.0117(11) 0.0188(11)
Cl2 0.0224(3) 0.0198(3) 0.0212(2) -0.0012(2) -0.00277(19) 0.0087(2)
Cl3 0.0345(4) 0.0295(3) 0.0275(3) 0.0086(2) 0.0085(2) 0.0234(3)
N1 0.0188(9) 0.0168(9) 0.0149(7) 0.0029(7) 0.0019(7) 0.0092(8)
N2 0.0204(10) 0.0190(9) 0.0163(8) 0.0030(7) 0.0007(7) 0.0103(8)
N3 0.0194(10) 0.0154(9) 0.0147(8) 0.0002(7) 0.0013(7) 0.0086(8)
N4 0.0183(9) 0.0140(9) 0.0134(7) 0.0018(7) 0.0026(7) 0.0077(8)
N5 0.0175(9) 0.0150(9) 0.0140(7) 0.0013(7) 0.0009(7) 0.0080(8)
O1 0.130(4) 0.130(4) 0.132(5) -0.007(2) 0.007(2) 0.061(5)
Zn1 0.01930(13) 0.01353(12) 0.01330(10) 0.00032(9) 0.00290(9) 0.00785(11)

loop_
_atom_type_symbol
_atom_type_description
_atom_type_scat_dispersion_real
_atom_type_scat_dispersion_imag
_atom_type_scat_source
C C 0.0033 0.0016 'International Tables Vol C Tables 4.2.6.8 and 6.1.1.4'
H H 0.0000 0.0000 'International Tables Vol C Tables 4.2.6.8 and 6.1.1.4'
N N 0.0061 0.0033 'International Tables Vol C Tables 4.2.6.8 and 6.1.1.4'
Cl Cl 0.1484 0.1585 'International Tables Vol C Tables 4.2.6.8 and 6.1.1.4'
Zn Zn 0.2839 1.4301 'International Tables Vol C Tables 4.2.6.8 and 6.1.1.4'
O O 0.0106 0.0060 'International Tables Vol C Tables 4.2.6.8 and 6.1.1.4'

loop_
_geom_angle_atom_site_label_1
_geom_angle_atom_site_label_2
_geom_angle_atom_site_label_3
_geom_angle
_geom_angle_site_symmetry_1
_geom_angle_site_symmetry_3
N2 C1 N1 110.6(2) . .
N2 C1 H1 121.5 . .
N1 C1 H1 127.3 . .
C3 C2 N2 109.2(2) . .
C3 C2 H2 127.7 . .
N2 C2 H2 123.1 . .
C2 C3 N1 106.1(2) . .
C2 C3 H3 135.7 . .
N1 C3 H3 118.0 . .
N3 C4 N4 110.45(19) . .
N3 C4 H4 127.6 . .
N4 C4 H4 121.9 . .
C6 C5 N4 106.14(19) . .
C6 C5 H5 133.4 . .
N4 C5 H5 120.4 . .
C5 C6 N3 110.2(2) . .
C5 C6 H6 130.2 . .
N3 C6 H6 119.5 . .
N5 C7 C8 124.3(2) . .
N5 C7 N4 113.92(19) . .
C8 C7 N4 121.81(19) . .
C9 C8 C7 117.1(2) . .
C9 C8 H8 124.0 . .
C7 C8 H8 118.2 . .
C8 C9 C14 120.4(2) . .
C8 C9 H9 125.1 . .
C14 C9 H9 114.3 . .
N5 C10 C14 124.8(2) . .
N5 C10 N1 113.91(19) . .
C14 C10 N1 121.3(2) . .
C10 C14 C9 116.7(2) . .
C10 C14 H14 120.5 . .
C9 C14 H14 122.5 . .
C1 N1 C3 107.53(18) . .
C1 N1 C10 127.0(2) . .
C3 N1 C10 125.44(19) . .
C1 N2 C2 106.57(18) . .
C1 N2 Zn1 128.52(16) . 2_645
C2 N2 Zn1 124.51(15) . 2_645
C4 N3 C6 106.02(19) . .
C4 N3 Zn1 128.75(17) . .
C6 N3 Zn1 124.52(16) . .
C4 N4 C5 107.22(18) . .
C4 N4 C7 127.02(19) . .
C5 N4 C7 125.73(18) . .
C10 N5 C7 116.67(19) . .
N2 Zn1 N3 106.28(8) 3_764 .
N2 Zn1 Cl3 117.31(6) 3_764 .
N3 Zn1 Cl3 105.11(6) . .
N2 Zn1 Cl2 104.39(6) 3_764 .
N3 Zn1 Cl2 109.86(5) . .
Cl3 Zn1 Cl2 113.62(2) . .

loop_
_geom_bond_atom_site_label_1
_geom_bond_atom_site_label_2
_geom_bond_distance
_geom_bond_site_symmetry_2
C1 N2 1.320(3) .
C1 N1 1.354(3) .
C1 H1 0.9026 .
C2 C3 1.357(3) .
C2 N2 1.389(3) .
C2 H2 0.9237 .
C3 N1 1.387(3) .
C3 H3 0.9824 .
C4 N3 1.317(3) .
C4 N4 1.370(3) .
C4 H4 0.8854 .
C5 C6 1.345(3) .
C5 N4 1.380(3) .
C5 H5 0.9497 .
C6 N3 1.387(3) .
C6 H6 0.9703 .
C7 N5 1.336(3) .
C7 C8 1.382(3) .
C7 N4 1.416(3) .
C8 C9 1.381(3) .
C8 H8 0.9112 .
C9 C14 1.393(3) .
C9 H9 1.0040 .
C10 N5 1.331(3) .
C10 C14 1.375(3) .
C10 N1 1.429(3) .
C14 H14 0.8617 .
Cl2 Zn1 2.2564(6) .
Cl3 Zn1 2.2381(6) .
N2 Zn1 2.0139(18) 2_645
N3 Zn1 2.0235(19) .
Zn1 N2 2.0138(18) 3_764
